data_1527665
loop_
_publ_author_name
'Koehl, P.'
'Reinen, D.'

_publ_section_title
;
 Die Kristallstrukturen der hexagonalen Elpasolithe Ba3 Ni Sb2 O9 und Ba3
 Cu Sb2 O9 - roentgenographische und spektroskopische Ergebnisse
;
_journal_name_full 'Zeitschrift fuer Anorganische und Allgemeine Chemie'
_journal_page_first 81
_journal_page_last 93
_journal_volume 433
_journal_year 1977
_chemical_formula_sum 'Ba3 Ni O9 Sb2'
_chemical_name_systematic 'Ba3 Ni Sb2 O9'
_space_group_IT_number 186
_symmetry_space_group_name_Hall 'P 6c -2c'
_symmetry_space_group_name_H-M 'P 63 m c'
_cell_angle_alpha 90
_cell_angle_beta 90
_cell_angle_gamma 120
_cell_formula_units_Z 2
_cell_length_a 5.837
_cell_length_b 5.837
_cell_length_c 14.392
_cell_volume 424.650
_citation_journal_id_ASTM ZAACAB
_cod_data_source_file Koehl_ZAACAB_1977_632.cif
_cod_data_source_block Ba3Ni1O9Sb2
_cod_original_cell_volume 424.65
_cod_original_formula_sum 'Ba3 Ni1 O9 Sb2'
_cod_database_code 1527665

loop_
_symmetry_equiv_pos_as_xyz
x,y,z
x-y,x,z+1/2
-y,x-y,z
-x,-y,z+1/2
-x+y,-x,z
y,-x+y,z+1/2
y,x,z+1/2
-x+y,y,z
-x,-x+y,z+1/2
-y,-x,z
x-y,-y,z+1/2
x,x-y,z

loop_
_atom_site_label
_atom_site_type_symbol
_atom_site_fract_x
_atom_site_fract_y
_atom_site_fract_z
_atom_site_occupancy
_atom_site_U_iso_or_equiv
O1 O-2 0.16 -0.16 0.5794 1 0.0
O2 O-2 0.486 -0.486 0.7474 1 0.0
Sb2 Sb+5 0.3333 0.6667 0.84132 1 0.0
Ni1 Ni+2 0.3333 0.6667 0.6552 1 0.0
Sb1 Sb+5 0 0 0.4982 1 0.0
Ba2 Ba+2 0.3333 0.6667 0.09629 1 0.0
Ba3 Ba+2 0.3333 0.6667 0.39978 1 0.0
O3 O-2 0.165 -0.165 0.9211 1 0.0
Ba1 Ba+2 0 0 0.2465 1 0.0
